data_4516571
loop_
_publ_author_name
'Patyk, Ewa'
'Podsiad\/lo, Marcin'
'Katrusiak, Andrzej'

_publ_section_title
;
 Discrete CH&#x00B7;&#x00B7;&#x00B7;N Bonded Patterns Modified by
 Temperature and Pressure in Four Pyrazine Polymorphs
;
_journal_issue 12
_journal_name_full 'Crystal Growth &amp; Design'
_journal_page_first 5670
_journal_paper_doi 10.1021/acs.cgd.5b01475
_journal_volume 15
_journal_year 2015
_chemical_formula_moiety 'C4 H4 N2'
_chemical_formula_sum 'C4 H4 N2'
_chemical_formula_weight 80.09
_chemical_melting_point 325
_chemical_name_common pyrazine
_chemical_name_systematic
; 
pyrazine phase II
;
_space_group_IT_number 14
_space_group_name_Hall '-P 2ybc'
_space_group_name_H-M_alt 'P 1 21/c 1'
_symmetry_cell_setting monoclinic
_symmetry_space_group_name_Hall '-P 2ybc'
_symmetry_space_group_name_H-M 'P 1 21/c 1'
_atom_sites_solution_hydrogens geom
_atom_sites_solution_primary direct
_atom_sites_solution_secondary difmap
_audit_creation_method SHELXL-97
_cell_angle_alpha 90.00
_cell_angle_beta 116.79(4)
_cell_angle_gamma 90.00
_cell_formula_units_Z 4
_cell_length_a 11.239(4)
_cell_length_b 3.8173(7)
_cell_length_c 11.060(3)
_cell_measurement_reflns_used 1306
_cell_measurement_temperature 305.0(1)
_cell_measurement_theta_max 26.87
_cell_measurement_theta_min 3.69
_cell_volume 423.6(3)
_computing_cell_refinement 'CrysAlisRED (Oxford Diffraction, 2004)'
_computing_data_collection 'CrysAlisCCD (Oxford Diffraction, 2004)'
_computing_data_reduction 'CrysAlisRED (Oxford Diffraction, 2004)'
_computing_molecular_graphics 'SHELXTL (Sheldrick, 1990)'
_computing_publication_material 'SHELXL--97 (Sheldrick, 1997)'
_computing_structure_refinement 'SHELXL--97 (Sheldrick, 1997)'
_computing_structure_solution 'SHELXS--97 (Sheldrick, 1997)'
_diffrn_ambient_pressure 100
_diffrn_ambient_temperature 305.0(1)
_diffrn_measured_fraction_theta_full 0.800
_diffrn_measured_fraction_theta_max 0.800
_diffrn_measurement_device_type 'KM-4 CCD'
_diffrn_measurement_method \w-scans
_diffrn_radiation_monochromator graphite
_diffrn_radiation_source 'fine-focus sealed tube'
_diffrn_radiation_type MoK\a
_diffrn_radiation_wavelength 0.71073
_diffrn_reflns_av_R_equivalents 0.0219
_diffrn_reflns_av_sigmaI/netI 0.0319
_diffrn_reflns_limit_h_max 12
_diffrn_reflns_limit_h_min -13
_diffrn_reflns_limit_k_max 4
_diffrn_reflns_limit_k_min -4
_diffrn_reflns_limit_l_max 12
_diffrn_reflns_limit_l_min -13
_diffrn_reflns_number 1306
_diffrn_reflns_theta_full 26.87
_diffrn_reflns_theta_max 26.87
_diffrn_reflns_theta_min 3.69
_diffrn_standards_decay_% 0
_diffrn_standards_interval_count 0
_diffrn_standards_number 0
_exptl_absorpt_coefficient_mu 0.083
_exptl_absorpt_correction_T_max 0.984
_exptl_absorpt_correction_T_min 0.984
_exptl_absorpt_correction_type numerical
_exptl_absorpt_process_details
; 
 Correction for absorption was made using XEMP (SHELXTL, 
 Sheldrick (1990)).
;
_exptl_crystal_colour colourless
_exptl_crystal_density_diffrn 1.256
_exptl_crystal_density_method 'not measured'
_exptl_crystal_description irregular
_exptl_crystal_F_000 168
_exptl_crystal_size_max 0.20
_exptl_crystal_size_mid 0.20
_exptl_crystal_size_min 0.20
_refine_diff_density_max 0.239
_refine_diff_density_min -0.135
_refine_diff_density_rms 0.039
_refine_ls_extinction_method none
_refine_ls_goodness_of_fit_ref 1.057
_refine_ls_hydrogen_treatment constr
_refine_ls_matrix_type full
_refine_ls_number_parameters 55
_refine_ls_number_reflns 724
_refine_ls_number_restraints 0
_refine_ls_restrained_S_all 1.057
_refine_ls_R_factor_all 0.0957
_refine_ls_R_factor_gt 0.0720
_refine_ls_shift/su_max 0.000
_refine_ls_shift/su_mean 0.000
_refine_ls_structure_factor_coef Fsqd
_refine_ls_weighting_details 'calc w=1/[\s^2^(Fo^2^)+(0.1361P)^2^+0.0129P] where P=(Fo^2^+2Fc^2^)/3'
_refine_ls_weighting_scheme calc
_refine_ls_wR_factor_gt 0.2095
_refine_ls_wR_factor_ref 0.2397
_reflns_number_gt 456
_reflns_number_total 724
_reflns_threshold_expression >2sigma(I)
_cod_data_source_file cg5b01475_si_002.cif
_cod_data_source_block phaseII_305K
_cod_original_cell_volume 423.6(2)
_cod_original_sg_symbol_H-M 'P 21/c'
_cod_database_code 4516571

loop_
_symmetry_equiv_pos_as_xyz
'x, y, z'
'-x, y+1/2, -z+1/2'
'-x, -y, -z'
'x, -y-1/2, z-1/2'

loop_
_atom_site_label
_atom_site_type_symbol
_atom_site_fract_x
_atom_site_fract_y
_atom_site_fract_z
_atom_site_U_iso_or_equiv
_atom_site_adp_type
_atom_site_occupancy
_atom_site_symmetry_multiplicity
_atom_site_calc_flag
_atom_site_refinement_flags
N1 N 0.0778(3) 0.0057(8) 0.1402(3) 0.0861(10) Uani 1 1 d .
C2 C 0.1226(3) 0.1101(7) 0.0535(3) 0.0799(10) Uani 1 1 d .
H2 H 0.2099 0.1908 0.0878 0.096 Uiso 1 1 calc R
C3 C -0.0471(3) -0.1040(8) 0.0821(3) 0.0788(11) Uani 1 1 d .
H3 H -0.0846 -0.1804 0.1371 0.095 Uiso 1 1 calc R
N11 N 0.4201(3) 0.4844(8) 0.0643(3) 0.0905(11) Uani 1 1 d .
C12 C 0.5465(4) 0.3886(9) 0.1245(3) 0.0820(11) Uani 1 1 d .
H12 H 0.5826 0.3062 0.2131 0.098 Uiso 1 1 calc R
C13 C 0.3755(3) 0.5934(8) -0.0619(3) 0.0824(11) Uani 1 1 d .
H13 H 0.2866 0.6604 -0.1092 0.099 Uiso 1 1 calc R

loop_
_atom_site_aniso_label
_atom_site_aniso_U_11
_atom_site_aniso_U_22
_atom_site_aniso_U_33
_atom_site_aniso_U_23
_atom_site_aniso_U_13
_atom_site_aniso_U_12
N1 0.073(2) 0.121(2) 0.0637(18) 0.0027(12) 0.0308(15) 0.0016(14)
C2 0.064(2) 0.096(2) 0.083(2) 0.0035(15) 0.0354(18) -0.0017(14)
C3 0.077(3) 0.101(2) 0.071(2) 0.0119(14) 0.0448(18) 0.0073(16)
N11 0.081(2) 0.122(2) 0.079(2) -0.0088(14) 0.0456(17) -0.0154(15)
C12 0.083(3) 0.096(2) 0.062(2) 0.0026(13) 0.0285(18) -0.0133(16)
C13 0.064(2) 0.103(2) 0.076(2) -0.0074(15) 0.0269(17) -0.0062(15)

loop_
_atom_type_symbol
_atom_type_description
_atom_type_scat_dispersion_real
_atom_type_scat_dispersion_imag
_atom_type_scat_source
C C 0.0033 0.0016 'International Tables Vol C Tables 4.2.6.8 and 6.1.1.4'
H H 0.0000 0.0000 'International Tables Vol C Tables 4.2.6.8 and 6.1.1.4'
N N 0.0061 0.0033 'International Tables Vol C Tables 4.2.6.8 and 6.1.1.4'

loop_
_geom_angle_atom_site_label_1
_geom_angle_atom_site_label_2
_geom_angle_atom_site_label_3
_geom_angle
_geom_angle_site_symmetry_3
C3 N1 C2 114.2(3) .
N1 C2 C3 122.9(3) 3
N1 C3 C2 122.9(3) 3
C13 N11 C12 115.5(3) .
N11 C12 C13 122.1(3) 3_665
N11 C13 C12 122.5(3) 3_665

loop_
_geom_bond_atom_site_label_1
_geom_bond_atom_site_label_2
_geom_bond_distance
_geom_bond_site_symmetry_2
N1 C3 1.321(4) .
N1 C2 1.329(4) .
C2 C3 1.351(5) 3
C3 C2 1.351(5) 3
N11 C13 1.320(4) .
N11 C12 1.320(4) .
C12 C13 1.342(5) 3_665
C13 C12 1.342(5) 3_665
